data_7108506
loop_
_publ_author_name
'Yu-Chun Chuang'
'Wei-Lun Ho'
'Chou-Fu Sheu'
'Gene-Hsiang Lee'
'Yu Wang '

_publ_section_title
;
 Crystal Engineering from a 1D Chain to a 3D Coordination Polymer
 Accompanied with a Dramatic Change in Magnetic Property
;
_journal_name_full Chem.Commun.
_journal_page_first 10769
_journal_paper_doi 10.1039/c2cc35879d
_journal_volume 48
_journal_year 2012
_chemical_formula_sum 'C12 H22 B2 F8 Fe N24 O5.32'
_chemical_formula_weight 817.14
_chemical_name_systematic
;
?
;
_space_group_IT_number 2
_symmetry_cell_setting triclinic
_symmetry_space_group_name_Hall '-P 1'
_symmetry_space_group_name_H-M 'P -1'
_atom_sites_solution_hydrogens geom
_atom_sites_solution_primary direct
_atom_sites_solution_secondary difmap
_audit_creation_method SHELXL-97
_cell_angle_alpha 112.1212(9)
_cell_angle_beta 95.5478(11)
_cell_angle_gamma 91.2584(11)
_cell_formula_units_Z 2
_cell_length_a 11.2939(2)
_cell_length_b 11.4812(2)
_cell_length_c 13.0931(2)
_cell_measurement_reflns_used 32512
_cell_measurement_temperature 150(2)
_cell_measurement_theta_max 27.50
_cell_measurement_theta_min 1.69
_cell_volume 1562.27(5)
_computing_cell_refinement DENZO-SMN
_computing_data_collection 'NONIUS COLLECT'
_computing_data_reduction DENZO-SMN
_computing_molecular_graphics 'Bruker SHELXTL'
_computing_publication_material 'Bruker SHELXTL'
_computing_structure_refinement 'SHELXL-97 (Sheldrick, 1997)'
_computing_structure_solution 'SHELXS-97 (Sheldrick, 1990)'
_diffrn_ambient_temperature 150(2)
_diffrn_measured_fraction_theta_full 0.999
_diffrn_measured_fraction_theta_max 0.999
_diffrn_measurement_device_type 'NONIUS KappaCCD'
_diffrn_measurement_method '\w scans'
_diffrn_radiation_monochromator graphite
_diffrn_radiation_source 'fine-focus sealed tube'
_diffrn_radiation_type MoK\a
_diffrn_radiation_wavelength 0.71073
_diffrn_reflns_av_R_equivalents 0.0681
_diffrn_reflns_av_sigmaI/netI 0.0696
_diffrn_reflns_limit_h_max 14
_diffrn_reflns_limit_h_min -14
_diffrn_reflns_limit_k_max 14
_diffrn_reflns_limit_k_min -14
_diffrn_reflns_limit_l_max 16
_diffrn_reflns_limit_l_min -16
_diffrn_reflns_number 32512
_diffrn_reflns_theta_full 27.50
_diffrn_reflns_theta_max 27.50
_diffrn_reflns_theta_min 1.69
_exptl_absorpt_coefficient_mu 0.603
_exptl_absorpt_correction_T_max 0.9533
_exptl_absorpt_correction_T_min 0.8889
_exptl_absorpt_correction_type multi-scan
_exptl_absorpt_process_details 'SORTAV, (Blessing, 1995)'
_exptl_crystal_colour red
_exptl_crystal_density_diffrn 1.737
_exptl_crystal_density_method 'not measured'
_exptl_crystal_description block
_exptl_crystal_F_000 825
_exptl_crystal_size_max 0.20
_exptl_crystal_size_mid 0.15
_exptl_crystal_size_min 0.08
_refine_diff_density_max 1.055
_refine_diff_density_min -0.860
_refine_diff_density_rms 0.093
_refine_ls_extinction_method none
_refine_ls_goodness_of_fit_ref 1.070
_refine_ls_hydrogen_treatment constr
_refine_ls_matrix_type full
_refine_ls_number_parameters 464
_refine_ls_number_reflns 7169
_refine_ls_number_restraints 20
_refine_ls_restrained_S_all 1.151
_refine_ls_R_factor_all 0.1070
_refine_ls_R_factor_gt 0.0599
_refine_ls_shift/su_max 0.008
_refine_ls_shift/su_mean 0.000
_refine_ls_structure_factor_coef Fsqd
_refine_ls_weighting_details 'calc w=1/[\s^2^(Fo^2^)+(0.0873P)^2^+0.8442P] where P=(Fo^2^+2Fc^2^)/3'
_refine_ls_weighting_scheme calc
_refine_ls_wR_factor_gt 0.1542
_refine_ls_wR_factor_ref 0.1750
_reflns_number_gt 4498
_reflns_number_total 7169
_reflns_threshold_expression >2sigma(I)
_cod_data_source_file c2cc35879d.txt
_cod_data_source_block ic11613
_cod_depositor_comments
;
The following automatic conversions were performed:

'_symmetry_cell_setting' tag value 'tTriclinic' was replaced with
'triclinic' value as specified in the replacement file
'/home/robertas/cod-tools/perl-scripts/inputs/replacement_values.lst'.

Automatic conversion script
Id: cif_fix_values 3143 2015-03-26 13:38:13Z robertas 
;
_cod_original_sg_symbol_H-M P-1
_cod_database_code 7108506

loop_
_symmetry_equiv_pos_as_xyz
'x, y, z'
'-x, -y, -z'

loop_
_atom_site_label
_atom_site_type_symbol
_atom_site_fract_x
_atom_site_fract_y
_atom_site_fract_z
_atom_site_U_iso_or_equiv
_atom_site_adp_type
_atom_site_occupancy
_atom_site_symmetry_multiplicity
_atom_site_calc_flag
_atom_site_refinement_flags
_atom_site_disorder_assembly
_atom_site_disorder_group
Fe1 Fe 0.74743(4) 1.24224(4) 1.00189(4) 0.02115(17) Uani 1 1 d . . .
O1 O 0.9231(2) 1.1997(2) 1.0014(2) 0.0302(6) Uani 1 1 d . . .
H1A H 0.9507 1.1454 0.9484 0.045 Uiso 1 1 d R . .
H1B H 0.9748 1.2301 1.0583 0.045 Uiso 1 1 d R . .
O2 O 0.5703(2) 1.2848(2) 1.0007(2) 0.0279(6) Uani 1 1 d . . .
H2A H 0.5208 1.2434 0.9458 0.042 Uiso 1 1 d R . .
H2B H 0.5414 1.3482 1.0454 0.042 Uiso 1 1 d R . .
N1 N 0.6970(3) 1.0451(3) 0.9707(2) 0.0251(7) Uani 1 1 d . . .
N2 N 0.5957(3) 0.9817(3) 0.8975(3) 0.0281(7) Uani 1 1 d . . .
N3 N 0.6898(3) 0.8510(3) 0.9574(2) 0.0238(7) Uani 1 1 d . . .
N4 N 0.7092(3) 0.7358(3) 0.9661(3) 0.0244(7) Uani 1 1 d . . .
N5 N 0.8032(3) 0.7435(3) 1.0267(2) 0.0249(7) Uani 1 1 d . . .
N6 N 0.8199(3) 0.6294(3) 1.0377(2) 0.0234(7) Uani 1 1 d . . .
N7 N 0.8012(3) 0.4402(3) 1.0351(2) 0.0236(7) Uani 1 1 d . . .
N8 N 0.9098(3) 0.4969(3) 1.0976(3) 0.0285(7) Uani 1 1 d . . .
N9 N 0.7614(3) 1.2919(3) 1.1828(2) 0.0255(7) Uani 1 1 d . . .
N10 N 0.7931(3) 1.2072(3) 1.2329(3) 0.0336(8) Uani 1 1 d . . .
N11 N 0.7975(3) 1.3957(3) 1.3600(2) 0.0274(7) Uani 1 1 d . . .
N12 N 0.8090(3) 1.5021(3) 1.4582(3) 0.0308(8) Uani 1 1 d . . .
N13 N 0.8497(3) 1.4752(3) 1.5371(3) 0.0341(8) Uani 1 1 d . . .
N14 N 0.8647(3) 1.5833(3) 1.6329(3) 0.0343(8) Uani 1 1 d . . .
N15 N 0.9221(3) 1.6967(3) 1.8057(3) 0.0382(9) Uani 1 1 d . . .
N16 N 0.8707(4) 1.7746(4) 1.7558(3) 0.0532(11) Uani 1 1 d . . .
N17 N 0.7388(3) 1.1964(3) 0.8208(2) 0.0247(7) Uani 1 1 d . . .
N18 N 0.7976(3) 1.2722(3) 0.7764(3) 0.0335(8) Uani 1 1 d . . .
N19 N 0.7097(3) 1.1073(3) 0.6410(2) 0.0255(7) Uani 1 1 d . . .
N20 N 0.6657(3) 1.0136(3) 0.5414(2) 0.0280(7) Uani 1 1 d . . .
N21 N 0.6967(3) 1.0351(3) 0.4613(2) 0.0275(7) Uani 1 1 d . . .
N22 N 0.6527(3) 0.9344(3) 0.3642(2) 0.0265(7) Uani 1 1 d . . .
N23 N 0.6000(3) 0.8312(3) 0.1874(3) 0.0329(8) Uani 1 1 d . . .
N24 N 0.5776(3) 0.7539(3) 0.2446(3) 0.0407(9) Uani 1 1 d . . .
C1 C 0.7514(3) 0.9654(3) 1.0059(3) 0.0246(8) Uani 1 1 d . . .
H1 H 0.8219 0.9841 1.0565 0.029 Uiso 1 1 calc R . .
C2 C 0.5947(3) 0.8663(3) 0.8919(3) 0.0273(8) Uani 1 1 d . . .
H2 H 0.5360 0.8016 0.8484 0.033 Uiso 1 1 calc R . .
C3 C 0.7487(3) 0.5201(3) 0.9999(3) 0.0247(8) Uani 1 1 d . . .
H3 H 0.6740 0.5052 0.9556 0.030 Uiso 1 1 calc R . .
C4 C 0.9176(3) 0.6093(3) 1.0974(3) 0.0280(8) Uani 1 1 d . . .
H4 H 0.9824 0.6695 1.1338 0.034 Uiso 1 1 calc R . .
C5 C 0.7647(3) 1.4038(3) 1.2608(3) 0.0275(8) Uani 1 1 d . . .
H5 H 0.7469 1.4790 1.2499 0.033 Uiso 1 1 calc R . .
C6 C 0.8149(4) 1.2711(4) 1.3382(3) 0.0345(10) Uani 1 1 d . . .
H6 H 0.8393 1.2372 1.3922 0.041 Uiso 1 1 calc R . .
C7 C 0.9164(4) 1.5833(4) 1.7307(3) 0.0362(10) Uani 1 1 d . . .
H7 H 0.9443 1.5115 1.7426 0.043 Uiso 1 1 calc R . .
C8 C 0.8373(4) 1.7044(4) 1.6523(4) 0.0475(12) Uani 1 1 d . . .
H8 H 0.7998 1.7330 1.5987 0.057 Uiso 1 1 calc R . .
C9 C 0.6875(4) 1.1000(3) 0.7384(3) 0.0283(8) Uani 1 1 d . . .
H9 H 0.6411 1.0338 0.7452 0.034 Uiso 1 1 calc R . .
C10 C 0.7785(4) 1.2166(4) 0.6692(3) 0.0349(10) Uani 1 1 d . . .
H10 H 0.8079 1.2474 0.6179 0.042 Uiso 1 1 calc R . .
C11 C 0.6456(4) 0.9382(4) 0.2612(3) 0.0313(9) Uani 1 1 d . . .
H11 H 0.6703 1.0088 0.2455 0.038 Uiso 1 1 calc R . .
C12 C 0.6095(4) 0.8167(4) 0.3495(3) 0.0362(10) Uani 1 1 d . . .
H12 H 0.6036 0.7857 0.4068 0.043 Uiso 1 1 calc R . .
B1 B 0.4827(5) 0.7289(4) 0.5756(4) 0.0364(11) Uani 1 1 d . . .
F1 F 0.5072(3) 0.8562(2) 0.6281(2) 0.0588(8) Uani 1 1 d . . .
F2 F 0.5787(3) 0.6716(3) 0.5232(2) 0.0623(8) Uani 1 1 d . . .
F3 F 0.3835(3) 0.7055(2) 0.4956(2) 0.0556(8) Uani 1 1 d . . .
F4 F 0.4571(2) 0.6792(3) 0.6522(2) 0.0563(7) Uani 1 1 d . . .
B2 B 0.9357(9) 0.7936(10) 0.4151(9) 0.061(2) Uiso 0.612(5) 1 d PD A 1
F5 F 0.8371(6) 0.8154(6) 0.4742(5) 0.0623(12) Uiso 0.612(5) 1 d PD A 1
F6 F 1.0379(5) 0.8366(5) 0.4900(5) 0.0790(15) Uiso 0.612(5) 1 d PD A 1
F7 F 0.9422(7) 0.6652(6) 0.3577(6) 0.0930(17) Uiso 0.612(5) 1 d PD A 1
F8 F 0.9292(9) 0.8420(10) 0.3328(8) 0.0972(16) Uiso 0.612(5) 1 d PD A 1
B2' B 0.9004(13) 0.7696(14) 0.3799(12) 0.061(2) Uiso 0.388(5) 1 d PD A 2
F5' F 0.8585(9) 0.8426(9) 0.4786(8) 0.0623(12) Uiso 0.388(5) 1 d PD A 2
F6' F 0.9880(9) 0.6942(9) 0.3979(9) 0.0790(15) Uiso 0.388(5) 1 d PD A 2
F7' F 0.8119(8) 0.6871(9) 0.3052(8) 0.0930(17) Uiso 0.388(5) 1 d PD A 2
F8' F 0.9534(14) 0.8526(14) 0.3412(13) 0.0972(16) Uiso 0.388(5) 1 d PD A 2
O3 O 0.9562(13) 1.0472(13) 0.3637(11) 0.0855 Uiso 0.321(8) 1 d P . .
O4 O 0.4993(2) 0.4974(2) 0.1428(2) 0.0346(7) Uani 1 1 d . . .
H4A H 0.4685 0.4855 0.1948 0.052 Uiso 1 1 d R . .
H4B H 0.5259 0.5733 0.1618 0.052 Uiso 1 1 d R . .
O5 O 0.6215(3) 0.5190(3) 0.6923(2) 0.0474(8) Uani 1 1 d . . .
H5A H 0.6163 0.4461 0.6407 0.071 Uiso 1 1 d R . .
H5B H 0.5758 0.5673 0.6707 0.071 Uiso 1 1 d R . .
O6 O 0.9986(3) 2.0213(3) 1.8268(3) 0.0855(15) Uani 1 1 d . . .
H6A H 0.9599 1.9470 1.8057 0.128 Uiso 1 1 d R . .
H6B H 1.0194 2.0603 1.7835 0.128 Uiso 1 1 d R . .

loop_
_atom_site_aniso_label
_atom_site_aniso_U_11
_atom_site_aniso_U_22
_atom_site_aniso_U_33
_atom_site_aniso_U_23
_atom_site_aniso_U_13
_atom_site_aniso_U_12
Fe1 0.0263(3) 0.0173(3) 0.0186(3) 0.0062(2) -0.0007(2) -0.0003(2)
O1 0.0283(15) 0.0315(14) 0.0216(14) 0.0012(11) -0.0033(11) 0.0013(11)
O2 0.0311(15) 0.0239(13) 0.0219(13) 0.0024(11) -0.0025(11) 0.0012(11)
N1 0.0333(18) 0.0200(15) 0.0200(16) 0.0067(13) -0.0011(13) -0.0005(13)
N2 0.0330(18) 0.0221(16) 0.0281(18) 0.0107(14) -0.0046(14) -0.0054(13)
N3 0.0317(18) 0.0171(14) 0.0236(16) 0.0098(13) -0.0002(13) -0.0012(12)
N4 0.0287(17) 0.0195(15) 0.0248(16) 0.0091(13) -0.0004(14) -0.0006(12)
N5 0.0319(18) 0.0176(15) 0.0264(17) 0.0090(13) 0.0061(14) 0.0014(12)
N6 0.0298(17) 0.0157(14) 0.0249(16) 0.0084(13) 0.0012(13) -0.0015(12)
N7 0.0299(17) 0.0183(15) 0.0208(16) 0.0069(13) -0.0021(13) -0.0015(12)
N8 0.0331(18) 0.0233(16) 0.0275(17) 0.0106(14) -0.0060(14) -0.0043(13)
N9 0.0336(18) 0.0229(16) 0.0194(16) 0.0085(13) -0.0015(13) 0.0003(13)
N10 0.054(2) 0.0245(17) 0.0221(18) 0.0097(14) 0.0014(15) 0.0037(15)
N11 0.0347(19) 0.0215(16) 0.0207(16) 0.0033(13) -0.0017(13) 0.0001(13)
N12 0.038(2) 0.0269(17) 0.0189(17) -0.0001(14) -0.0017(14) 0.0016(14)
N13 0.044(2) 0.0332(18) 0.0188(17) 0.0047(15) -0.0053(15) 0.0028(15)
N14 0.038(2) 0.0367(19) 0.0184(17) 0.0013(15) -0.0045(14) 0.0056(15)
N15 0.033(2) 0.049(2) 0.0204(18) 0.0019(16) -0.0053(14) 0.0033(16)
N16 0.055(3) 0.050(2) 0.033(2) -0.0053(18) -0.0143(18) 0.016(2)
N17 0.0283(17) 0.0257(16) 0.0203(16) 0.0094(13) 0.0009(13) -0.0006(13)
N18 0.044(2) 0.0336(18) 0.0218(18) 0.0099(15) 0.0019(15) -0.0113(15)
N19 0.0309(18) 0.0249(16) 0.0169(16) 0.0047(13) -0.0006(13) -0.0038(13)
N20 0.0355(19) 0.0248(16) 0.0177(16) 0.0019(13) 0.0007(13) 0.0005(13)
N21 0.0333(19) 0.0260(16) 0.0179(16) 0.0040(13) -0.0031(13) -0.0011(13)
N22 0.0348(18) 0.0231(16) 0.0167(16) 0.0029(13) -0.0006(13) -0.0020(13)
N23 0.040(2) 0.0287(17) 0.0236(17) 0.0050(15) -0.0032(14) -0.0021(15)
N24 0.058(2) 0.0314(19) 0.0276(19) 0.0085(16) -0.0045(17) -0.0078(17)
C1 0.031(2) 0.0186(17) 0.0217(19) 0.0059(15) -0.0003(15) -0.0029(15)
C2 0.034(2) 0.0219(18) 0.025(2) 0.0101(16) -0.0033(16) -0.0044(16)
C3 0.030(2) 0.0206(18) 0.0230(19) 0.0090(16) 0.0006(15) -0.0026(15)
C4 0.031(2) 0.0240(19) 0.028(2) 0.0113(17) -0.0062(16) -0.0059(16)
C5 0.039(2) 0.0223(18) 0.0189(19) 0.0063(16) -0.0008(16) 0.0021(16)
C6 0.052(3) 0.028(2) 0.025(2) 0.0107(18) 0.0018(18) 0.0080(18)
C7 0.035(2) 0.046(3) 0.022(2) 0.0088(19) -0.0027(17) 0.0009(19)
C8 0.059(3) 0.036(2) 0.029(2) -0.005(2) -0.011(2) 0.017(2)
C9 0.037(2) 0.0257(19) 0.023(2) 0.0105(17) 0.0004(16) -0.0021(16)
C10 0.040(2) 0.035(2) 0.025(2) 0.0088(18) -0.0014(17) -0.0154(18)
C11 0.045(2) 0.027(2) 0.022(2) 0.0095(17) 0.0020(17) -0.0002(17)
C12 0.056(3) 0.024(2) 0.025(2) 0.0090(17) -0.0059(19) -0.0098(18)
B1 0.042(3) 0.031(2) 0.032(3) 0.008(2) 0.004(2) -0.001(2)
F1 0.069(2) 0.0369(15) 0.0624(19) 0.0143(14) -0.0100(15) -0.0109(13)
F2 0.0536(18) 0.080(2) 0.0559(18) 0.0250(16) 0.0173(14) 0.0226(16)
F3 0.0596(18) 0.0438(15) 0.0469(16) 0.0032(13) -0.0140(13) 0.0097(13)
F4 0.0527(17) 0.0620(18) 0.0658(19) 0.0373(16) 0.0088(14) -0.0037(14)
O4 0.0414(17) 0.0217(13) 0.0340(16) 0.0036(12) 0.0026(13) -0.0011(12)
O5 0.058(2) 0.0402(17) 0.0421(18) 0.0143(15) 0.0039(15) 0.0041(15)
O6 0.048(2) 0.054(2) 0.094(3) -0.036(2) -0.015(2) 0.0151(18)

loop_
_atom_type_symbol
_atom_type_description
_atom_type_scat_dispersion_real
_atom_type_scat_dispersion_imag
_atom_type_scat_source
C C 0.0033 0.0016 'International Tables Vol C Tables 4.2.6.8 and 6.1.1.4'
H H 0.0000 0.0000 'International Tables Vol C Tables 4.2.6.8 and 6.1.1.4'
B B 0.0013 0.0007 'International Tables Vol C Tables 4.2.6.8 and 6.1.1.4'
N N 0.0061 0.0033 'International Tables Vol C Tables 4.2.6.8 and 6.1.1.4'
O O 0.0106 0.0060 'International Tables Vol C Tables 4.2.6.8 and 6.1.1.4'
F F 0.0171 0.0103 'International Tables Vol C Tables 4.2.6.8 and 6.1.1.4'
Fe Fe 0.3463 0.8444 'International Tables Vol C Tables 4.2.6.8 and 6.1.1.4'

loop_
_geom_angle_atom_site_label_1
_geom_angle_atom_site_label_2
_geom_angle_atom_site_label_3
_geom_angle
_geom_angle_site_symmetry_1
_geom_angle_site_symmetry_3
O1 Fe1 O2 179.42(10) . .
O1 Fe1 N1 89.14(11) . .
O2 Fe1 N1 90.89(11) . .
O1 Fe1 N7 89.97(11) . 1_565
O2 Fe1 N7 90.01(10) . 1_565
N1 Fe1 N7 178.91(11) . 1_565
O1 Fe1 N9 90.27(11) . .
O2 Fe1 N9 90.30(11) . .
N1 Fe1 N9 91.02(11) . .
N7 Fe1 N9 88.36(11) 1_565 .
O1 Fe1 N17 88.52(11) . .
O2 Fe1 N17 90.91(11) . .
N1 Fe1 N17 90.40(11) . .
N7 Fe1 N17 90.20(11) 1_565 .
N9 Fe1 N17 178.12(11) . .
Fe1 O1 H1A 124.3 . .
Fe1 O1 H1B 123.6 . .
H1A O1 H1B 111.8 . .
Fe1 O2 H2A 120.0 . .
Fe1 O2 H2B 126.9 . .
H2A O2 H2B 112.3 . .
C1 N1 N2 108.6(3) . .
C1 N1 Fe1 130.2(2) . .
N2 N1 Fe1 121.1(2) . .
C2 N2 N1 106.1(3) . .
C1 N3 C2 106.4(3) . .
C1 N3 N4 131.7(3) . .
C2 N3 N4 121.9(3) . .
N5 N4 N3 110.3(3) . .
N4 N5 N6 109.9(3) . .
C4 N6 C3 106.1(3) . .
C4 N6 N5 122.8(3) . .
C3 N6 N5 131.1(3) . .
C3 N7 N8 108.9(3) . .
C3 N7 Fe1 129.8(2) . 1_545
N8 N7 Fe1 121.3(2) . 1_545
C4 N8 N7 106.3(3) . .
C5 N9 N10 107.8(3) . .
C5 N9 Fe1 127.8(2) . .
N10 N9 Fe1 123.2(2) . .
C6 N10 N9 107.3(3) . .
C5 N11 C6 106.3(3) . .
C5 N11 N12 121.2(3) . .
C6 N11 N12 132.4(3) . .
N13 N12 N11 110.4(3) . .
N12 N13 N14 109.4(3) . .
C7 N14 C8 106.3(3) . .
C7 N14 N13 122.2(3) . .
C8 N14 N13 131.5(3) . .
C7 N15 N16 107.7(3) . .
C8 N16 N15 107.3(4) . .
C9 N17 N18 107.5(3) . .
C9 N17 Fe1 129.9(2) . .
N18 N17 Fe1 122.6(2) . .
C10 N18 N17 106.9(3) . .
C9 N19 C10 105.6(3) . .
C9 N19 N20 120.6(3) . .
C10 N19 N20 133.8(3) . .
N21 N20 N19 111.5(3) . .
N20 N21 N22 108.1(3) . .
C11 N22 C12 106.0(3) . .
C11 N22 N21 124.0(3) . .
C12 N22 N21 130.0(3) . .
C11 N23 N24 106.6(3) . .
C12 N24 N23 108.5(3) . .
N1 C1 N3 108.4(3) . .
N1 C1 H1 125.8 . .
N3 C1 H1 125.8 . .
N2 C2 N3 110.5(3) . .
N2 C2 H2 124.8 . .
N3 C2 H2 124.8 . .
N7 C3 N6 108.2(3) . .
N7 C3 H3 125.9 . .
N6 C3 H3 125.9 . .
N8 C4 N6 110.6(3) . .
N8 C4 H4 124.7 . .
N6 C4 H4 124.7 . .
N9 C5 N11 109.1(3) . .
N9 C5 H5 125.5 . .
N11 C5 H5 125.5 . .
N10 C6 N11 109.5(3) . .
N10 C6 H6 125.3 . .
N11 C6 H6 125.3 . .
N15 C7 N14 109.5(4) . .
N15 C7 H7 125.3 . .
N14 C7 H7 125.3 . .
N16 C8 N14 109.3(4) . .
N16 C8 H8 125.4 . .
N14 C8 H8 125.4 . .
N17 C9 N19 110.1(3) . .
N17 C9 H9 125.0 . .
N19 C9 H9 125.0 . .
N18 C10 N19 109.9(3) . .
N18 C10 H10 125.0 . .
N19 C10 H10 125.0 . .
N23 C11 N22 110.0(3) . .
N23 C11 H11 125.0 . .
N22 C11 H11 125.0 . .
N24 C12 N22 108.9(3) . .
N24 C12 H12 125.6 . .
N22 C12 H12 125.6 . .
F1 B1 F4 109.3(4) . .
F1 B1 F2 110.7(4) . .
F4 B1 F2 109.6(4) . .
F1 B1 F3 109.4(4) . .
F4 B1 F3 109.1(4) . .
F2 B1 F3 108.7(4) . .
F8 B2 F6 113.2(9) . .
F8 B2 F5 113.6(9) . .
F6 B2 F5 108.5(8) . .
F8 B2 F7 103.8(9) . .
F6 B2 F7 107.6(8) . .
F5 B2 F7 109.8(8) . .
F7' B2' F8' 114.4(13) . .
F7' B2' F6' 105.5(11) . .
F8' B2' F6' 107.4(12) . .
F7' B2' F5' 112.3(12) . .
F8' B2' F5' 106.4(12) . .
F6' B2' F5' 110.7(12) . .
H4A O4 H4B 111.9 . .
H5A O5 H5B 108.6 . .
H6A O6 H6B 127.0 . .

loop_
_geom_bond_atom_site_label_1
_geom_bond_atom_site_label_2
_geom_bond_distance
_geom_bond_site_symmetry_2
Fe1 O1 2.053(3) .
Fe1 O2 2.070(3) .
Fe1 N1 2.195(3) .
Fe1 N7 2.206(3) 1_565
Fe1 N9 2.207(3) .
Fe1 N17 2.218(3) .
O1 H1A 0.8317 .
O1 H1B 0.8542 .
O2 H2A 0.8416 .
O2 H2B 0.8404 .
N1 C1 1.308(4) .
N1 N2 1.408(4) .
N2 C2 1.299(4) .
N3 C1 1.364(4) .
N3 C2 1.365(5) .
N3 N4 1.389(4) .
N4 N5 1.243(4) .
N5 N6 1.386(4) .
N6 C4 1.365(5) .
N6 C3 1.370(4) .
N7 C3 1.302(4) .
N7 N8 1.403(4) .
N7 Fe1 2.206(3) 1_545
N8 C4 1.292(5) .
N9 C5 1.303(5) .
N9 N10 1.398(4) .
N10 C6 1.290(5) .
N11 C5 1.354(5) .
N11 C6 1.371(5) .
N11 N12 1.393(4) .
N12 N13 1.237(4) .
N13 N14 1.385(4) .
N14 C7 1.355(5) .
N14 C8 1.365(5) .
N15 C7 1.298(5) .
N15 N16 1.397(5) .
N16 C8 1.301(5) .
N17 C9 1.294(5) .
N17 N18 1.403(4) .
N18 C10 1.298(5) .
N19 C9 1.356(5) .
N19 C10 1.366(5) .
N19 N20 1.378(4) .
N20 N21 1.244(4) .
N21 N22 1.396(4) .
N22 C11 1.361(5) .
N22 C12 1.363(5) .
N23 C11 1.300(5) .
N23 N24 1.393(5) .
N24 C12 1.297(5) .
C1 H1 0.9500 .
C2 H2 0.9500 .
C3 H3 0.9500 .
C4 H4 0.9500 .
C5 H5 0.9500 .
C6 H6 0.9500 .
C7 H7 0.9500 .
C8 H8 0.9500 .
C9 H9 0.9500 .
C10 H10 0.9500 .
C11 H11 0.9500 .
C12 H12 0.9500 .
B1 F1 1.368(5) .
B1 F4 1.377(5) .
B1 F2 1.383(6) .
B1 F3 1.404(6) .
B2 F8 1.383(12) .
B2 F6 1.389(11) .
B2 F5 1.391(11) .
B2 F7 1.387(11) .
B2' F7' 1.387(15) .
B2' F8' 1.385(15) .
B2' F6' 1.391(15) .
B2' F5' 1.384(15) .
O4 H4A 0.8458 .
O4 H4B 0.8494 .
O5 H5A 0.8512 .
O5 H5B 0.8696 .
O6 H6A 0.8816 .
O6 H6B 0.8895 .
